data_2106725
loop_
_publ_author_name
'Senegas, J.'
'Manaud, J.P.'
'Galy, J.'

_publ_section_title
;
 Sur un nouveau type d'oxydes doubles M(IV) In2 O5 (M = Ti, V): etude
 cristallochimique
;
_journal_name_full 'Acta Crystallographica B (24,1968-38,1982)'
_journal_page_first 1614
_journal_page_last 1618
_journal_volume 31
_journal_year 1975
_chemical_formula_sum 'In2 O5 V'
_chemical_name_systematic 'In2 V O5'
_space_group_IT_number 62
_symmetry_space_group_name_Hall '-P 2ac 2n'
_symmetry_space_group_name_H-M 'P n m a'
_cell_angle_alpha 90
_cell_angle_beta 90
_cell_angle_gamma 90
_cell_formula_units_Z 4
_cell_length_a 7.232
_cell_length_b 3.468
_cell_length_c 14.82
_cell_volume 371.694
_citation_journal_id_ASTM ACBCAR
_cod_data_source_file Senegas_ACBCAR_1975_32.cif
_cod_data_source_block In2O5V1
_cod_original_cell_volume 371.6941
_cod_original_formula_sum 'In2 O5 V1'
_cod_database_code 2106725

loop_
_symmetry_equiv_pos_as_xyz
x,y,z
-x+1/2,-y,z+1/2
x+1/2,-y+1/2,-z+1/2
-x,y+1/2,-z
-x,-y,-z
x-1/2,y,-z-1/2
-x-1/2,y-1/2,z-1/2
x,-y-1/2,z

loop_
_atom_site_label
_atom_site_type_symbol
_atom_site_fract_x
_atom_site_fract_y
_atom_site_fract_z
_atom_site_occupancy
_atom_site_U_iso_or_equiv
O3 O-2 0.371 0.25 0.1492 1 0.0
In2 In+3 0.3307 0.75 0.2377 1 0.0
O5 O-2 0.067 0.75 0.4531 1 0.0
O1 O-2 0.24 0.25 0.3228 1 0.0
O2 O-2 0.345 0.25 0.4959 1 0.0
In1 In+3 0.0983 0.25 0.084 1 0.0
O4 O-2 0.061 0.75 0.177 1 0.0
V1 V+4 0.1094 0.25 0.4233 1 0.0
